data_7115577
loop_
_publ_author_name
'Ryo Sekiya'
'Yusuke Tsutsui'
'Wookjin Choi'
'Tsuneaki Sakurai'
'Shu Seki'
'Yuya Bandoa'
'Hiromitsu Maeda'

_publ_section_title
;
 Ion-based assemblies of planar anion complexes and cationic PtII
 complexes
;
_journal_name_full Chem.Commun.
_journal_page_first 10615
_journal_paper_doi 10.1039/C4cc04565C
_journal_volume 50
_journal_year 2014
_chemical_formula_moiety 'C50 H38 B Cl2 N5 O2 Pt'
_chemical_formula_sum 'C50 H38 B Cl2 N5 O2 Pt'
_chemical_formula_weight 1017.65
_chemical_name_systematic
; 
 ? 
;
_space_group_IT_number 14
_symmetry_cell_setting monoclinic
_symmetry_Int_Tables_number 14
_symmetry_space_group_name_Hall '-P 2ybc'
_symmetry_space_group_name_H-M 'P 1 21/c 1'
_atom_sites_solution_hydrogens geom
_atom_sites_solution_primary direct
_atom_sites_solution_secondary difmap
_audit_creation_method SHELXL-97
_cell_angle_alpha 90.00
_cell_angle_beta 100.9434(7)
_cell_angle_gamma 90.00
_cell_formula_units_Z 4
_cell_length_a 12.2811(2)
_cell_length_b 12.5617(2)
_cell_length_c 26.9413(5)
_cell_measurement_reflns_used 27770
_cell_measurement_temperature 93(2)
_cell_measurement_theta_max 68.26
_cell_measurement_theta_min 3.34
_cell_volume 4080.69(12)
_computing_structure_refinement 'SHELXL-97 (Sheldrick, 1997)'
_computing_structure_solution 'SHELXS-97 (Sheldrick, 1990)'
_diffrn_ambient_temperature 93(2)
_diffrn_detector_area_resol_mean 10.0
_diffrn_measured_fraction_theta_full 0.981
_diffrn_measured_fraction_theta_max 0.981
_diffrn_measurement_device_type 'Rigaku RAXIS-RAPID II'
_diffrn_measurement_method \w
_diffrn_radiation_monochromator graphite
_diffrn_radiation_source 'fine-focus sealed tube'
_diffrn_radiation_type CuK\a
_diffrn_radiation_wavelength 1.54187
_diffrn_reflns_av_R_equivalents 0.0966
_diffrn_reflns_av_sigmaI/netI 0.0978
_diffrn_reflns_limit_h_max 14
_diffrn_reflns_limit_h_min -14
_diffrn_reflns_limit_k_max 15
_diffrn_reflns_limit_k_min -14
_diffrn_reflns_limit_l_max 31
_diffrn_reflns_limit_l_min -32
_diffrn_reflns_number 33017
_diffrn_reflns_theta_full 68.24
_diffrn_reflns_theta_max 68.24
_diffrn_reflns_theta_min 3.34
_exptl_absorpt_coefficient_mu 8.029
_exptl_absorpt_correction_T_max 0.6896
_exptl_absorpt_correction_T_min 0.5007
_exptl_absorpt_correction_type multi-scan
_exptl_absorpt_process_details
; Higashi, T. (1995). Program for 
 Absorption Correction.
 Rigaku Corporation, Tokyo, Japan.
;
_exptl_crystal_colour orange
_exptl_crystal_density_diffrn 1.656
_exptl_crystal_density_method 'not measured'
_exptl_crystal_description prism
_exptl_crystal_F_000 2024
_exptl_crystal_size_max 0.10
_exptl_crystal_size_mid 0.10
_exptl_crystal_size_min 0.05
_refine_diff_density_max 3.995
_refine_diff_density_min -1.844
_refine_diff_density_rms 0.181
_refine_ls_extinction_method none
_refine_ls_goodness_of_fit_ref 1.017
_refine_ls_hydrogen_treatment constr
_refine_ls_matrix_type full
_refine_ls_number_parameters 550
_refine_ls_number_reflns 7324
_refine_ls_number_restraints 0
_refine_ls_restrained_S_all 1.017
_refine_ls_R_factor_all 0.0731
_refine_ls_R_factor_gt 0.0562
_refine_ls_shift/su_max 0.001
_refine_ls_shift/su_mean 0.000
_refine_ls_structure_factor_coef Fsqd
_refine_ls_weighting_details 'calc w=1/[\s^2^(Fo^2^)+(0.0700P)^2^+0.0000P] where P=(Fo^2^+2Fc^2^)/3'
_refine_ls_weighting_scheme calc
_refine_ls_wR_factor_gt 0.1263
_refine_ls_wR_factor_ref 0.1399
_reflns_number_gt 5652
_reflns_number_total 7324
_reflns_threshold_expression >2sigma(I)
_cod_data_source_file c4cc04565c2.cif
_cod_data_source_block 21014ma
_cod_original_sg_symbol_H-M 'P 21/c'
_cod_database_code 7115577

loop_
_symmetry_equiv_pos_as_xyz
'x, y, z'
'-x, y+1/2, -z+1/2'
'-x, -y, -z'
'x, -y-1/2, z-1/2'

loop_
_atom_site_label
_atom_site_type_symbol
_atom_site_fract_x
_atom_site_fract_y
_atom_site_fract_z
_atom_site_U_iso_or_equiv
_atom_site_adp_type
_atom_site_occupancy
_atom_site_symmetry_multiplicity
_atom_site_calc_flag
_atom_site_refinement_flags
Pt1 Pt 0.92065(2) 0.89126(2) 0.011315(9) 0.02540(12) Uani 1 1 d .
Cl1 Cl 0.74358(12) 0.94063(12) -0.02655(6) 0.0329(4) Uani 1 1 d .
Cl2 Cl 0.96093(12) 0.64844(13) 0.12024(6) 0.0327(4) Uani 1 1 d .
N1 N 1.0677(4) 0.8496(4) 0.04375(19) 0.0262(12) Uani 1 1 d .
N2 N 0.9318(4) 0.9736(4) 0.07667(19) 0.0268(12) Uani 1 1 d .
C6 C 1.1112(5) 0.8910(4) 0.0889(2) 0.0255(14) Uani 1 1 d .
C7 C 1.2332(5) 0.7558(5) 0.0410(2) 0.0287(15) Uani 1 1 d .
H1 H 1.2754 0.7104 0.0237 0.034 Uiso 1 1 calc R
C8 C 0.8768(6) 1.0935(5) 0.1350(3) 0.0363(17) Uani 1 1 d .
H2 H 0.8216 1.1387 0.1440 0.044 Uiso 1 1 calc R
C9 C 1.0607(5) 0.7488(4) -0.0299(2) 0.0246(14) Uani 1 1 d .
N3 N 0.9579(4) 0.7948(4) -0.04297(18) 0.0268(12) Uani 1 1 d .
C11 C 0.8550(5) 1.0383(5) 0.0900(2) 0.0317(15) Uani 1 1 d .
H3 H 0.7850 1.0460 0.0682 0.038 Uiso 1 1 calc R
C12 C 1.1242(5) 0.7838(5) 0.0192(2) 0.0310(15) Uani 1 1 d .
C13 C 1.0980(5) 0.6754(5) -0.0613(2) 0.0281(14) Uani 1 1 d .
H4 H 1.1701 0.6456 -0.0521 0.034 Uiso 1 1 calc R
C14 C 1.0331(5) 0.9621(5) 0.1083(2) 0.0269(14) Uani 1 1 d .
C15 C 1.2778(5) 0.7957(5) 0.0882(2) 0.0286(15) Uani 1 1 d .
H5 H 1.3506 0.7755 0.1041 0.034 Uiso 1 1 calc R
C16 C 0.8932(5) 0.7670(5) -0.0873(2) 0.0288(15) Uani 1 1 d .
H6 H 0.8224 0.7995 -0.0967 0.035 Uiso 1 1 calc R
C17 C 1.0286(5) 0.6455(5) -0.1068(2) 0.0302(15) Uani 1 1 d .
H7 H 1.0517 0.5939 -0.1284 0.036 Uiso 1 1 calc R
C18 C 0.9785(6) 1.0835(5) 0.1672(3) 0.0339(16) Uani 1 1 d .
H8 H 0.9941 1.1217 0.1981 0.041 Uiso 1 1 calc R
C19 C 0.9255(5) 0.6935(5) -0.1193(2) 0.0287(14) Uani 1 1 d .
H9 H 0.8771 0.6755 -0.1500 0.034 Uiso 1 1 calc R
C20 C 1.0567(5) 1.0168(5) 0.1532(2) 0.0290(15) Uani 1 1 d .
H10 H 1.1271 1.0087 0.1747 0.035 Uiso 1 1 calc R
C21 C 1.2180(5) 0.8646(5) 0.1126(3) 0.0305(15) Uani 1 1 d .
H11 H 1.2492 0.8932 0.1448 0.037 Uiso 1 1 calc R
C22 C 0.7008(5) 0.8799(5) 0.1498(2) 0.0277(15) Uani 1 1 d .
O1 O 1.2985(3) 0.7728(3) 0.27377(15) 0.0284(10) Uani 1 1 d .
N5 N 1.2275(4) 0.6138(3) 0.16001(19) 0.0250(12) Uani 1 1 d .
H12 H 1.1556 0.6182 0.1485 0.030 Uiso 1 1 calc R
C25 C 0.7936(5) 0.8900(4) 0.1939(3) 0.0265(15) Uani 1 1 d .
N4 N 0.8919(4) 0.8370(4) 0.19626(18) 0.0249(11) Uani 1 1 d .
H13 H 0.9065 0.7911 0.1737 0.030 Uiso 1 1 calc R
O2 O 1.1368(3) 0.8672(3) 0.29460(16) 0.0271(10) Uani 1 1 d .
C28 C 1.0792(5) 0.8360(5) 0.2506(2) 0.0237(13) Uani 1 1 d .
C29 C 0.9650(5) 0.8673(5) 0.2397(2) 0.0279(15) Uani 1 1 d .
C30 C 1.2480(5) 1.1611(5) 0.2395(2) 0.0323(15) Uani 1 1 d .
H14 H 1.2098 1.2258 0.2427 0.039 Uiso 1 1 calc R
C31 C 1.1452(5) 0.4490(5) 0.0149(2) 0.0297(15) Uani 1 1 d .
H15 H 1.0809 0.4654 -0.0096 0.036 Uiso 1 1 calc R
C32 C 1.4055(5) 0.5681(5) 0.1689(2) 0.0300(15) Uani 1 1 d .
H16 H 1.4720 0.5355 0.1633 0.036 Uiso 1 1 calc R
C33 C 1.1700(5) 0.5069(5) 0.0587(2) 0.0265(14) Uani 1 1 d .
H17 H 1.1204 0.5610 0.0652 0.032 Uiso 1 1 calc R
C34 C 1.2994(5) 0.5522(5) 0.1399(2) 0.0266(14) Uani 1 1 d .
C35 C 0.9084(5) 0.9410(5) 0.2646(2) 0.0277(14) Uani 1 1 d .
H18 H 0.9374 0.9760 0.2955 0.033 Uiso 1 1 calc R
C36 C 1.3779(5) 1.0613(6) 0.2031(2) 0.0353(16) Uani 1 1 d .
H19 H 1.4287 1.0568 0.1807 0.042 Uiso 1 1 calc R
C37 C 1.3367(5) 0.4039(5) 0.0853(3) 0.0296(15) Uani 1 1 d .
H20 H 1.4025 0.3889 0.1091 0.036 Uiso 1 1 calc R
C38 C 1.3205(5) 0.8710(5) 0.3568(2) 0.0277(15) Uani 1 1 d .
C39 C 1.2872(5) 0.9754(5) 0.2659(2) 0.0279(15) Uani 1 1 d .
C40 C 1.4129(5) 0.8635(6) 0.4613(3) 0.0344(16) Uani 1 1 d .
H21 H 1.4441 0.8610 0.4963 0.041 Uiso 1 1 calc R
C41 C 0.6974(5) 0.7995(5) 0.1141(2) 0.0340(16) Uani 1 1 d .
H22 H 0.7532 0.7462 0.1184 0.041 Uiso 1 1 calc R
C42 C 0.5355(5) 0.9544(6) 0.0998(3) 0.0379(17) Uani 1 1 d .
H23 H 0.4798 1.0078 0.0954 0.045 Uiso 1 1 calc R
C43 C 0.5312(6) 0.8766(5) 0.0641(3) 0.0385(18) Uani 1 1 d .
H24 H 0.4748 0.8765 0.0346 0.046 Uiso 1 1 calc R
C44 C 1.3620(5) 0.9741(5) 0.2324(2) 0.0307(15) Uani 1 1 d .
H25 H 1.4032 0.9110 0.2297 0.037 Uiso 1 1 calc R
C45 C 1.2144(5) 0.3661(5) 0.0064(3) 0.0288(15) Uani 1 1 d .
H26 H 1.1968 0.3254 -0.0238 0.035 Uiso 1 1 calc R
C46 C 1.2855(5) 0.6686(5) 0.2016(2) 0.0261(14) Uani 1 1 d .
C47 C 1.3202(5) 1.1551(5) 0.2063(2) 0.0319(15) Uani 1 1 d .
H27 H 1.3303 1.2145 0.1858 0.038 Uiso 1 1 calc R
C48 C 1.2671(5) 0.4878(5) 0.0940(2) 0.0253(14) Uani 1 1 d .
C49 C 1.2305(5) 1.0737(5) 0.2685(2) 0.0294(15) Uani 1 1 d .
H28 H 1.1792 1.0796 0.2907 0.035 Uiso 1 1 calc R
C50 C 1.3660(5) 0.7780(5) 0.3808(3) 0.0356(16) Uani 1 1 d .
H29 H 1.3662 0.7153 0.3611 0.043 Uiso 1 1 calc R
C51 C 0.8032(5) 0.9541(5) 0.2362(2) 0.0294(15) Uani 1 1 d .
H30 H 0.7471 0.9992 0.2444 0.035 Uiso 1 1 calc R
C52 C 1.1269(5) 0.7750(5) 0.2178(2) 0.0265(14) Uani 1 1 d .
H31 H 1.0851 0.7567 0.1856 0.032 Uiso 1 1 calc R
C53 C 1.3963(5) 0.6397(5) 0.2070(3) 0.0325(15) Uani 1 1 d .
H32 H 1.4554 0.6646 0.2324 0.039 Uiso 1 1 calc R
C54 C 1.3228(5) 0.9611(5) 0.3881(2) 0.0315(15) Uani 1 1 d .
H33 H 1.2918 1.0260 0.3738 0.038 Uiso 1 1 calc R
B1 B 1.2623(6) 0.8741(6) 0.2978(3) 0.0300(18) Uani 1 1 d .
C56 C 1.3084(5) 0.3427(5) 0.0414(2) 0.0298(15) Uani 1 1 d .
H34 H 1.3542 0.2847 0.0358 0.036 Uiso 1 1 calc R
C57 C 0.6121(5) 0.7973(6) 0.0721(2) 0.0398(17) Uani 1 1 d .
H35 H 0.6088 0.7407 0.0484 0.048 Uiso 1 1 calc R
C58 C 0.6188(5) 0.9575(5) 0.1423(2) 0.0330(16) Uani 1 1 d .
H36 H 0.6200 1.0129 0.1664 0.040 Uiso 1 1 calc R
C59 C 1.4107(5) 0.7733(5) 0.4318(2) 0.0343(16) Uani 1 1 d .
H37 H 1.4399 0.7082 0.4465 0.041 Uiso 1 1 calc R
C60 C 1.2346(5) 0.7407(5) 0.2317(2) 0.0265(14) Uani 1 1 d .
C61 C 1.3690(5) 0.9579(5) 0.4393(2) 0.0332(16) Uani 1 1 d .
H38 H 1.3706 1.0204 0.4592 0.040 Uiso 1 1 calc R

loop_
_atom_site_aniso_label
_atom_site_aniso_U_11
_atom_site_aniso_U_22
_atom_site_aniso_U_33
_atom_site_aniso_U_23
_atom_site_aniso_U_13
_atom_site_aniso_U_12
Pt1 0.02535(19) 0.02395(18) 0.0262(2) 0.00157(10) 0.00321(13) 0.00007(10)
Cl1 0.0311(8) 0.0299(8) 0.0364(10) 0.0031(7) 0.0035(7) 0.0031(7)
Cl2 0.0270(8) 0.0345(9) 0.0348(9) -0.0076(7) 0.0007(7) 0.0019(7)
N1 0.030(3) 0.017(3) 0.032(3) 0.003(2) 0.007(2) -0.004(2)
N2 0.025(3) 0.024(3) 0.033(3) -0.003(2) 0.009(2) -0.004(2)
C6 0.027(3) 0.026(3) 0.024(4) 0.004(3) 0.005(3) -0.003(2)
C7 0.030(3) 0.025(3) 0.031(4) 0.002(3) 0.006(3) -0.002(3)
C8 0.041(4) 0.032(4) 0.037(5) 0.006(3) 0.010(3) -0.004(3)
C9 0.030(3) 0.014(3) 0.029(4) 0.010(3) 0.002(3) 0.000(2)
N3 0.026(3) 0.027(3) 0.027(3) 0.000(2) 0.003(2) 0.002(2)
C11 0.034(4) 0.028(4) 0.034(4) 0.011(3) 0.008(3) 0.002(3)
C12 0.036(4) 0.026(3) 0.030(4) 0.005(3) 0.005(3) -0.001(3)
C13 0.035(3) 0.025(3) 0.025(4) 0.005(3) 0.006(3) 0.004(3)
C14 0.033(4) 0.027(3) 0.021(3) 0.003(3) 0.007(3) -0.005(3)
C15 0.024(3) 0.028(4) 0.032(4) 0.007(3) 0.002(3) 0.004(3)
C16 0.026(3) 0.033(4) 0.026(4) 0.008(3) 0.002(3) 0.000(3)
C17 0.038(4) 0.024(3) 0.031(4) 0.001(3) 0.012(3) 0.000(3)
C18 0.045(4) 0.030(4) 0.027(4) 0.002(3) 0.007(3) -0.007(3)
C19 0.030(3) 0.032(4) 0.024(4) 0.001(3) 0.005(3) -0.007(3)
C20 0.032(4) 0.019(3) 0.034(4) 0.005(3) 0.001(3) 0.001(3)
C21 0.031(4) 0.023(3) 0.034(4) 0.004(3) 0.001(3) -0.003(3)
C22 0.026(4) 0.036(4) 0.021(4) -0.001(3) 0.002(3) -0.004(3)
O1 0.030(2) 0.026(2) 0.026(2) -0.0029(18) -0.0023(18) 0.0028(18)
N5 0.024(3) 0.025(3) 0.024(3) -0.002(2) -0.001(2) 0.002(2)
C25 0.024(3) 0.025(3) 0.031(4) 0.005(3) 0.005(3) -0.001(2)
N4 0.027(3) 0.025(3) 0.024(3) -0.004(2) 0.007(2) 0.001(2)
O2 0.026(2) 0.030(2) 0.023(2) -0.0050(18) -0.0006(19) 0.0001(18)
C28 0.023(3) 0.021(3) 0.027(4) 0.004(3) 0.004(3) -0.002(3)
C29 0.031(4) 0.031(4) 0.020(4) 0.000(3) 0.001(3) -0.005(3)
C30 0.036(4) 0.025(3) 0.034(4) -0.007(3) 0.002(3) 0.004(3)
C31 0.025(3) 0.029(4) 0.033(4) 0.002(3) 0.002(3) 0.000(3)
C32 0.023(3) 0.031(4) 0.035(4) -0.005(3) 0.004(3) 0.004(3)
C33 0.031(3) 0.020(3) 0.031(4) 0.000(3) 0.011(3) 0.000(3)
C34 0.032(3) 0.017(3) 0.032(4) 0.003(3) 0.007(3) 0.006(3)
C35 0.029(3) 0.025(3) 0.030(4) 0.001(3) 0.007(3) -0.003(3)
C36 0.031(4) 0.047(4) 0.028(4) -0.009(3) 0.007(3) -0.006(3)
C37 0.028(4) 0.028(4) 0.031(4) -0.005(3) 0.001(3) 0.000(3)
C38 0.024(3) 0.030(3) 0.029(4) 0.001(3) 0.005(3) -0.005(3)
C39 0.025(3) 0.032(4) 0.023(3) -0.007(3) -0.004(3) -0.002(3)
C40 0.020(3) 0.058(5) 0.025(4) 0.000(3) 0.002(3) -0.007(3)
C41 0.020(3) 0.041(4) 0.038(4) -0.009(3) -0.001(3) 0.003(3)
C42 0.027(4) 0.045(4) 0.039(4) 0.003(3) 0.002(3) 0.004(3)
C43 0.026(4) 0.050(5) 0.038(4) -0.008(3) 0.001(3) 0.002(3)
C44 0.030(4) 0.028(4) 0.032(4) -0.009(3) 0.001(3) -0.001(3)
C45 0.031(4) 0.024(3) 0.032(4) 0.000(3) 0.007(3) -0.007(3)
C46 0.027(3) 0.022(3) 0.027(4) 0.001(3) 0.002(3) -0.005(3)
C47 0.031(4) 0.030(4) 0.033(4) 0.002(3) 0.004(3) -0.002(3)
C48 0.025(3) 0.020(3) 0.030(4) -0.004(3) 0.005(3) -0.003(2)
C49 0.029(3) 0.033(4) 0.026(4) -0.004(3) 0.004(3) 0.001(3)
C50 0.031(4) 0.037(4) 0.038(4) -0.001(3) 0.003(3) -0.003(3)
C51 0.033(4) 0.026(3) 0.030(4) -0.005(3) 0.006(3) 0.002(3)
C52 0.024(3) 0.029(3) 0.025(4) -0.002(3) 0.002(3) -0.002(3)
C53 0.030(4) 0.034(4) 0.032(4) -0.003(3) 0.000(3) 0.000(3)
C54 0.029(3) 0.036(4) 0.028(4) 0.000(3) 0.002(3) 0.006(3)
B1 0.027(4) 0.033(4) 0.029(5) -0.009(3) 0.004(3) 0.001(3)
C56 0.036(4) 0.019(3) 0.037(4) -0.004(3) 0.013(3) 0.006(3)
C57 0.038(4) 0.051(5) 0.029(4) -0.010(3) 0.005(3) -0.004(3)
C58 0.025(3) 0.039(4) 0.034(4) 0.000(3) 0.000(3) 0.001(3)
C59 0.033(4) 0.033(4) 0.033(4) 0.002(3) -0.003(3) -0.006(3)
C60 0.033(3) 0.022(3) 0.023(3) 0.002(3) 0.001(3) -0.004(3)
C61 0.030(4) 0.041(4) 0.027(4) -0.010(3) 0.001(3) -0.004(3)

loop_
_atom_type_symbol
_atom_type_description
_atom_type_scat_dispersion_real
_atom_type_scat_dispersion_imag
_atom_type_scat_source
C C 0.0181 0.0091 'International Tables Vol C Tables 4.2.6.8 and 6.1.1.4'
H H 0.0000 0.0000 'International Tables Vol C Tables 4.2.6.8 and 6.1.1.4'
N N 0.0311 0.0180 'International Tables Vol C Tables 4.2.6.8 and 6.1.1.4'
O O 0.0492 0.0322 'International Tables Vol C Tables 4.2.6.8 and 6.1.1.4'
B B 0.0090 0.0039 'International Tables Vol C Tables 4.2.6.8 and 6.1.1.4'
Cl Cl 0.3639 0.7018 'International Tables Vol C Tables 4.2.6.8 and 6.1.1.4'
Pt Pt -4.5932 6.9264 'International Tables Vol C Tables 4.2.6.8 and 6.1.1.4'

loop_
_geom_angle_atom_site_label_1
_geom_angle_atom_site_label_2
_geom_angle_atom_site_label_3
_geom_angle
N1 Pt1 N3 81.0(2)
N1 Pt1 N2 80.9(2)
N3 Pt1 N2 161.85(19)
N1 Pt1 Cl1 179.21(16)
N3 Pt1 Cl1 99.53(14)
N2 Pt1 Cl1 98.61(14)
C12 N1 C6 122.5(5)
C12 N1 Pt1 118.4(4)
C6 N1 Pt1 119.1(4)
C11 N2 C14 119.7(5)
C11 N2 Pt1 127.3(4)
C14 N2 Pt1 112.8(4)
N1 C6 C21 120.4(6)
N1 C6 C14 112.5(5)
C21 C6 C14 127.2(6)
C15 C7 C12 118.5(6)
C15 C7 H1 120.8
C12 C7 H1 120.8
C11 C8 C18 120.4(7)
C11 C8 H2 119.8
C18 C8 H2 119.8
N3 C9 C13 121.2(6)
N3 C9 C12 114.3(5)
C13 C9 C12 124.6(6)
C16 N3 C9 118.5(5)
C16 N3 Pt1 128.3(4)
C9 N3 Pt1 113.0(4)
N2 C11 C8 120.8(6)
N2 C11 H3 119.6
C8 C11 H3 119.6
N1 C12 C7 119.5(6)
N1 C12 C9 113.3(5)
C7 C12 C9 127.2(6)
C9 C13 C17 119.6(6)
C9 C13 H4 120.2
C17 C13 H4 120.2
N2 C14 C20 120.5(6)
N2 C14 C6 114.7(5)
C20 C14 C6 124.8(6)
C21 C15 C7 120.8(6)
C21 C15 H5 119.6
C7 C15 H5 119.6
N3 C16 C19 122.6(6)
N3 C16 H6 118.7
C19 C16 H6 118.7
C19 C17 C13 118.1(6)
C19 C17 H7 121.0
C13 C17 H7 121.0
C20 C18 C8 118.5(7)
C20 C18 H8 120.7
C8 C18 H8 120.7
C16 C19 C17 120.0(6)
C16 C19 H9 120.0
C17 C19 H9 120.0
C14 C20 C18 120.1(6)
C14 C20 H10 119.9
C18 C20 H10 119.9
C15 C21 C6 118.4(6)
C15 C21 H11 120.8
C6 C21 H11 120.8
C58 C22 C41 118.9(6)
C58 C22 C25 118.8(6)
C41 C22 C25 122.2(6)
C60 O1 B1 116.5(5)
C34 N5 C46 109.3(5)
C34 N5 H12 125.4
C46 N5 H12 125.4
N4 C25 C51 107.9(6)
N4 C25 C22 122.1(6)
C51 C25 C22 129.8(6)
C25 N4 C29 109.3(5)
C25 N4 H13 125.4
C29 N4 H13 125.4
C28 O2 B1 115.4(5)
O2 C28 C52 121.3(5)
O2 C28 C29 116.0(5)
C52 C28 C29 122.6(6)
N4 C29 C35 106.5(5)
N4 C29 C28 123.3(6)
C35 C29 C28 129.7(6)
C47 C30 C49 120.7(6)
C47 C30 H14 119.7
C49 C30 H14 119.7
C33 C31 C45 119.8(6)
C33 C31 H15 120.1
C45 C31 H15 120.1
C53 C32 C34 107.9(6)
C53 C32 H16 126.0
C34 C32 H16 126.0
C31 C33 C48 121.0(6)
C31 C33 H17 119.5
C48 C33 H17 119.5
N5 C34 C32 107.6(5)
N5 C34 C48 123.8(5)
C32 C34 C48 128.4(6)
C51 C35 C29 108.1(6)
C51 C35 H18 125.9
C29 C35 H18 125.9
C47 C36 C44 120.5(6)
C47 C36 H19 119.7
C44 C36 H19 119.7
C56 C37 C48 119.5(6)
C56 C37 H20 120.3
C48 C37 H20 120.3
C50 C38 C54 115.7(6)
C50 C38 B1 122.5(6)
C54 C38 B1 121.7(6)
C44 C39 C49 115.2(6)
C44 C39 B1 123.4(6)
C49 C39 B1 121.3(6)
C59 C40 C61 119.4(6)
C59 C40 H21 120.3
C61 C40 H21 120.3
C57 C41 C22 119.8(6)
C57 C41 H22 120.1
C22 C41 H22 120.1
C43 C42 C58 121.8(6)
C43 C42 H23 119.1
C58 C42 H23 119.1
C42 C43 C57 118.1(6)
C42 C43 H24 120.9
C57 C43 H24 120.9
C36 C44 C39 122.4(6)
C36 C44 H25 118.8
C39 C44 H25 118.8
C56 C45 C31 120.4(6)
C56 C45 H26 119.8
C31 C45 H26 119.8
C53 C46 N5 107.3(5)
C53 C46 C60 128.9(6)
N5 C46 C60 123.8(5)
C30 C47 C36 119.1(6)
C30 C47 H27 120.4
C36 C47 H27 120.4
C33 C48 C37 119.0(5)
C33 C48 C34 122.5(5)
C37 C48 C34 118.5(5)
C30 C49 C39 122.0(6)
C30 C49 H28 119.0
C39 C49 H28 119.0
C59 C50 C38 122.9(6)
C59 C50 H29 118.5
C38 C50 H29 118.5
C35 C51 C25 108.2(6)
C35 C51 H30 125.9
C25 C51 H30 125.9
C60 C52 C28 120.2(6)
C60 C52 H31 119.9
C28 C52 H31 119.9
C32 C53 C46 107.9(6)
C32 C53 H32 126.1
C46 C53 H32 126.1
C61 C54 C38 122.0(6)
C61 C54 H33 119.0
C38 C54 H33 119.0
O2 B1 O1 107.4(5)
O2 B1 C39 107.9(5)
O1 B1 C39 109.5(6)
O2 B1 C38 107.9(6)
O1 B1 C38 106.7(5)
C39 B1 C38 117.0(5)
C45 C56 C37 120.3(6)
C45 C56 H34 119.9
C37 C56 H34 119.9
C41 C57 C43 121.1(6)
C41 C57 H35 119.4
C43 C57 H35 119.4
C42 C58 C22 120.2(6)
C42 C58 H36 119.9
C22 C58 H36 119.9
C50 C59 C40 119.9(6)
C50 C59 H37 120.1
C40 C59 H37 120.1
O1 C60 C52 121.7(6)
O1 C60 C46 115.3(5)
C52 C60 C46 123.0(5)
C40 C61 C54 120.1(6)
C40 C61 H38 120.0
C54 C61 H38 120.0

loop_
_geom_bond_atom_site_label_1
_geom_bond_atom_site_label_2
_geom_bond_distance
Pt1 N1 1.923(5)
Pt1 N3 2.018(5)
Pt1 N2 2.024(5)
Pt1 Cl1 2.3048(15)
N1 C12 1.334(8)
N1 C6 1.337(8)
N2 C11 1.344(8)
N2 C14 1.375(7)
C6 C21 1.386(8)
C6 C14 1.476(8)
C7 C15 1.381(8)
C7 C12 1.401(8)
C7 H1 0.9500
C8 C11 1.378(9)
C8 C18 1.384(10)
C8 H2 0.9500
C9 N3 1.372(7)
C9 C13 1.386(8)
C9 C12 1.468(8)
N3 C16 1.348(7)
C11 H3 0.9500
C13 C17 1.406(8)
C13 H4 0.9500
C14 C20 1.376(8)
C15 C21 1.379(8)
C15 H5 0.9500
C16 C19 1.371(8)
C16 H6 0.9500
C17 C19 1.385(8)
C17 H7 0.9500
C18 C20 1.379(9)
C18 H8 0.9500
C19 H9 0.9500
C20 H10 0.9500
C21 H11 0.9500
C22 C58 1.388(9)
C22 C41 1.390(8)
C22 C25 1.488(9)
O1 C60 1.314(6)
O1 B1 1.531(8)
N5 C34 1.361(7)
N5 C46 1.390(7)
N5 H12 0.8800
C25 N4 1.369(8)
C25 C51 1.383(9)
N4 C29 1.386(7)
N4 H13 0.8800
O2 C28 1.319(7)
O2 B1 1.530(8)
C28 C52 1.381(8)
C28 C29 1.433(8)
C29 C35 1.402(8)
C30 C47 1.377(9)
C30 C49 1.386(9)
C30 H14 0.9500
C31 C33 1.372(8)
C31 C45 1.390(9)
C31 H15 0.9500
C32 C53 1.387(9)
C32 C34 1.400(8)
C32 H16 0.9500
C33 C48 1.397(8)
C33 H17 0.9500
C34 C48 1.469(8)
C35 C51 1.380(8)
C35 H18 0.9500
C36 C47 1.385(9)
C36 C44 1.386(9)
C36 H19 0.9500
C37 C56 1.398(8)
C37 C48 1.404(8)
C37 H20 0.9500
C38 C50 1.399(8)
C38 C54 1.408(8)
C38 B1 1.614(10)
C39 C44 1.405(8)
C39 C49 1.425(8)
C39 B1 1.597(10)
C40 C59 1.381(9)
C40 C61 1.388(9)
C40 H21 0.9500
C41 C57 1.388(8)
C41 H22 0.9500
C42 C43 1.366(9)
C42 C58 1.383(8)
C42 H23 0.9500
C43 C57 1.394(9)
C43 H24 0.9500
C44 H25 0.9500
C45 C56 1.377(8)
C45 H26 0.9500
C46 C53 1.390(8)
C46 C60 1.436(8)
C47 H27 0.9500
C49 H28 0.9500
C50 C59 1.381(8)
C50 H29 0.9500
C51 H30 0.9500
C52 C60 1.373(8)
C52 H31 0.9500
C53 H32 0.9500
C54 C61 1.388(8)
C54 H33 0.9500
C56 H34 0.9500
C57 H35 0.9500
C58 H36 0.9500
C59 H37 0.9500
C61 H38 0.9500

loop_
_geom_hbond_atom_site_label_D
_geom_hbond_atom_site_label_H
_geom_hbond_atom_site_label_A
_geom_hbond_distance_DH
_geom_hbond_distance_HA
_geom_hbond_distance_DA
_geom_hbond_angle_DHA
N5 H12 Cl2 0.88 2.40 3.274(5) 174.2
N4 H13 Cl2 0.88 2.47 3.344(5) 172.3

loop_
_geom_torsion_atom_site_label_1
_geom_torsion_atom_site_label_2
_geom_torsion_atom_site_label_3
_geom_torsion_atom_site_label_4
_geom_torsion
N3 Pt1 N1 C12 0.5(4)
N2 Pt1 N1 C12 -179.7(5)
Cl1 Pt1 N1 C12 132(11)
N3 Pt1 N1 C6 177.7(5)
N2 Pt1 N1 C6 -2.6(4)
Cl1 Pt1 N1 C6 -51(11)
N1 Pt1 N2 C11 179.1(5)
N3 Pt1 N2 C11 179.9(6)
Cl1 Pt1 N2 C11 -1.5(5)
N1 Pt1 N2 C14 2.0(4)
N3 Pt1 N2 C14 2.8(9)
Cl1 Pt1 N2 C14 -178.6(4)
C12 N1 C6 C21 -1.3(9)
Pt1 N1 C6 C21 -178.3(4)
C12 N1 C6 C14 179.5(5)
Pt1 N1 C6 C14 2.5(7)
C13 C9 N3 C16 0.1(8)
C12 C9 N3 C16 -179.6(5)
C13 C9 N3 Pt1 176.3(4)
C12 C9 N3 Pt1 -3.3(6)
N1 Pt1 N3 C16 177.4(5)
N2 Pt1 N3 C16 176.6(5)
Cl1 Pt1 N3 C16 -2.0(5)
N1 Pt1 N3 C9 1.6(4)
N2 Pt1 N3 C9 0.8(9)
Cl1 Pt1 N3 C9 -177.8(4)
C14 N2 C11 C8 0.2(9)
Pt1 N2 C11 C8 -176.7(4)
C18 C8 C11 N2 0.2(10)
C6 N1 C12 C7 0.2(9)
Pt1 N1 C12 C7 177.3(4)
C6 N1 C12 C9 -179.5(5)
Pt1 N1 C12 C9 -2.5(7)
C15 C7 C12 N1 1.6(9)
C15 C7 C12 C9 -178.7(6)
N3 C9 C12 N1 3.8(8)
C13 C9 C12 N1 -175.9(5)
N3 C9 C12 C7 -175.9(6)
C13 C9 C12 C7 4.4(10)
N3 C9 C13 C17 -1.5(9)
C12 C9 C13 C17 178.1(6)
C11 N2 C14 C20 -0.5(9)
Pt1 N2 C14 C20 176.8(4)
C11 N2 C14 C6 -178.7(5)
Pt1 N2 C14 C6 -1.3(6)
N1 C6 C14 N2 -0.6(7)
C21 C6 C14 N2 -179.8(6)
N1 C6 C14 C20 -178.7(6)
C21 C6 C14 C20 2.2(10)
C12 C7 C15 C21 -2.3(9)
C9 N3 C16 C19 1.0(9)
Pt1 N3 C16 C19 -174.6(4)
C9 C13 C17 C19 1.8(9)
C11 C8 C18 C20 -0.4(10)
N3 C16 C19 C17 -0.7(9)
C13 C17 C19 C16 -0.8(9)
N2 C14 C20 C18 0.4(9)
C6 C14 C20 C18 178.3(6)
C8 C18 C20 C14 0.1(9)
C7 C15 C21 C6 1.3(9)
N1 C6 C21 C15 0.5(9)
C14 C6 C21 C15 179.6(6)
C58 C22 C25 N4 -160.7(6)
C41 C22 C25 N4 14.9(10)
C58 C22 C25 C51 14.7(10)
C41 C22 C25 C51 -169.7(7)
C51 C25 N4 C29 -0.4(7)
C22 C25 N4 C29 175.9(5)
B1 O2 C28 C52 24.6(8)
B1 O2 C28 C29 -156.6(5)
C25 N4 C29 C35 0.2(7)
C25 N4 C29 C28 -172.5(6)
O2 C28 C29 N4 -177.0(5)
C52 C28 C29 N4 1.7(9)
O2 C28 C29 C35 12.1(10)
C52 C28 C29 C35 -169.1(6)
C45 C31 C33 C48 3.4(9)
C46 N5 C34 C32 -0.4(7)
C46 N5 C34 C48 -176.7(5)
C53 C32 C34 N5 0.5(7)
C53 C32 C34 C48 176.6(6)
N4 C29 C35 C51 0.1(7)
C28 C29 C35 C51 172.2(6)
C58 C22 C41 C57 -0.8(10)
C25 C22 C41 C57 -176.3(6)
C58 C42 C43 C57 1.8(11)
C47 C36 C44 C39 0.6(9)
C49 C39 C44 C36 -1.3(8)
B1 C39 C44 C36 176.5(6)
C33 C31 C45 C56 -0.8(10)
C34 N5 C46 C53 0.1(7)
C34 N5 C46 C60 -179.9(5)
C49 C30 C47 C36 -1.9(9)
C44 C36 C47 C30 1.0(9)
C31 C33 C48 C37 -3.5(9)
C31 C33 C48 C34 176.5(6)
C56 C37 C48 C33 0.9(9)
C56 C37 C48 C34 -179.0(6)
N5 C34 C48 C33 19.5(9)
C32 C34 C48 C33 -156.1(6)
N5 C34 C48 C37 -160.6(6)
C32 C34 C48 C37 23.8(10)
C47 C30 C49 C39 1.2(9)
C44 C39 C49 C30 0.4(8)
B1 C39 C49 C30 -177.4(6)
C54 C38 C50 C59 0.0(9)
B1 C38 C50 C59 -176.5(6)
C29 C35 C51 C25 -0.4(7)
N4 C25 C51 C35 0.5(7)
C22 C25 C51 C35 -175.4(6)
O2 C28 C52 C60 3.4(9)
C29 C28 C52 C60 -175.2(6)
C34 C32 C53 C46 -0.4(8)
N5 C46 C53 C32 0.2(7)
C60 C46 C53 C32 -179.8(6)
C50 C38 C54 C61 1.0(9)
B1 C38 C54 C61 177.5(6)
C28 O2 B1 O1 -45.2(7)
C28 O2 B1 C39 72.8(6)
C28 O2 B1 C38 -159.9(5)
C60 O1 B1 O2 42.5(7)
C60 O1 B1 C39 -74.5(7)
C60 O1 B1 C38 157.9(5)
C44 C39 B1 O2 -135.7(6)
C49 C39 B1 O2 42.0(7)
C44 C39 B1 O1 -19.0(8)
C49 C39 B1 O1 158.6(5)
C44 C39 B1 C38 102.5(7)
C49 C39 B1 C38 -79.8(8)
C50 C38 B1 O2 98.9(7)
C54 C38 B1 O2 -77.4(7)
C50 C38 B1 O1 -16.2(8)
C54 C38 B1 O1 167.4(6)
C50 C38 B1 C39 -139.2(6)
C54 C38 B1 C39 44.4(9)
C31 C45 C56 C37 -1.7(10)
C48 C37 C56 C45 1.6(10)
C22 C41 C57 C43 2.2(11)
C42 C43 C57 C41 -2.7(11)
C43 C42 C58 C22 -0.4(11)
C41 C22 C58 C42 -0.1(10)
C25 C22 C58 C42 175.6(6)
C38 C50 C59 C40 -0.8(10)
C61 C40 C59 C50 0.6(10)
B1 O1 C60 C52 -18.7(8)
B1 O1 C60 C46 161.0(5)
C28 C52 C60 O1 -6.7(9)
C28 C52 C60 C46 173.6(6)
C53 C46 C60 O1 -10.0(9)
N5 C46 C60 O1 170.0(5)
C53 C46 C60 C52 169.7(6)
N5 C46 C60 C52 -10.3(9)
C59 C40 C61 C54 0.4(9)
C38 C54 C61 C40 -1.2(10)
